data_2023107
loop_
_publ_author_name
'Upmann, Daniel'
'Bockfeld, Dirk'
'Jones, Peter G.'
'T\^arcoveanu, Eliza'

_publ_section_title
;
 Crystal structures of fourteen halochalcogenylphosphonium
 tetrahalogenidoaurates(III)
;
_journal_coeditor_code YZ2053
_journal_issue 5
_journal_name_full 'Acta Crystallographica Section E Crystallographic Communications'
_journal_paper_doi 10.1107/S2056989024002780
_journal_volume 80
_journal_year 2024
_chemical_formula_iupac '(C10 H23 Br P Se) [Au Br4]'
_chemical_formula_moiety 'C10 H23 Br P Se +, Au Br4 -'
_chemical_formula_sum 'C10 H23 Au Br5 P Se'
_chemical_formula_weight 849.73
_chemical_name_systematic
;
(Bromoselanyl)(<i>tert</i>-butyl)bis(propan-2-yl)phosphonium
tetrabromidoaurate(III)
;
_space_group_crystal_system triclinic
_space_group_IT_number 2
_space_group_name_Hall '-P 1'
_space_group_name_H-M_alt 'P -1'
_atom_sites_solution_hydrogens geom
_atom_sites_solution_primary direct
_atom_sites_solution_secondary difmap
_audit_creation_method SHELXL-2019/3
_cell_angle_alpha 85.965(2)
_cell_angle_beta 80.294(3)
_cell_angle_gamma 66.049(3)
_cell_formula_units_Z 2
_cell_length_a 7.8155(3)
_cell_length_b 9.1505(3)
_cell_length_c 15.5221(5)
_cell_measurement_reflns_used 21572
_cell_measurement_temperature 100(2)
_cell_measurement_theta_max 30.7844
_cell_measurement_theta_min 2.4306
_cell_volume 999.97(6)
_computing_cell_refinement
;
CrysAlisPro, Version 1.171.35.21 (Rigaku OD, 2015)
;
_computing_data_collection
;
CrysAlisPro, Version 1.171.35.21 (Rigaku OD, 2015)
;
_computing_data_reduction
;
CrysAlisPro, Version 1.171.35.21 (Rigaku OD, 2015)
;
_computing_molecular_graphics
;
Bruker XP, Version 5.1 (Bruker, 1998)
;
_computing_publication_material
;
SHELXL-2019/3 (Sheldrick, 2015)
;
_computing_structure_refinement
;
SHELXL-2019/3 (Sheldrick, 2015)
;
_computing_structure_solution
;
SHELXS-97 (Sheldrick, 2008)
;
_diffrn_ambient_temperature 100(2)
_diffrn_detector_area_resol_mean 16.1419
_diffrn_measured_fraction_theta_full 0.979
_diffrn_measured_fraction_theta_max 0.927
_diffrn_measurement_device_type 'Oxford Diffraction Xcalibur, Eos'
_diffrn_measurement_method '\w scans'
_diffrn_radiation_type MoK\a
_diffrn_radiation_wavelength 0.71073
_diffrn_reflns_av_R_equivalents 0.0499
_diffrn_reflns_av_unetI/netI 0.0274
_diffrn_reflns_limit_h_max 11
_diffrn_reflns_limit_h_min -11
_diffrn_reflns_limit_k_max 13
_diffrn_reflns_limit_k_min -13
_diffrn_reflns_limit_l_max 22
_diffrn_reflns_limit_l_min -22
_diffrn_reflns_number 52431
_diffrn_reflns_theta_full 30.000
_diffrn_reflns_theta_max 30.853
_diffrn_reflns_theta_min 2.435
_diffrn_source 'Enhance (Mo) X-ray Source'
_exptl_absorpt_coefficient_mu 19.231
_exptl_absorpt_correction_T_max 1.00000
_exptl_absorpt_correction_T_min 0.20197
_exptl_absorpt_correction_type multi-scan
_exptl_absorpt_process_details
;
(CrysAlisPro; Rigaku OD, 2015)
;
_exptl_crystal_colour red
_exptl_crystal_density_diffrn 2.822
_exptl_crystal_density_method 'not measured'
_exptl_crystal_description plate
_exptl_crystal_F_000 772
_exptl_crystal_size_max 0.3
_exptl_crystal_size_mid 0.2
_exptl_crystal_size_min 0.03
_refine_diff_density_max 1.709
_refine_diff_density_min -1.437
_refine_ls_extinction_method none
_refine_ls_goodness_of_fit_ref 1.036
_refine_ls_hydrogen_treatment constr
_refine_ls_matrix_type full
_refine_ls_number_parameters 173
_refine_ls_number_reflns 5847
_refine_ls_number_restraints 0
_refine_ls_restrained_S_all 1.036
_refine_ls_R_factor_all 0.0312
_refine_ls_R_factor_gt 0.0245
_refine_ls_shift/su_max 0.001
_refine_ls_shift/su_mean 0.000
_refine_ls_structure_factor_coef Fsqd
_refine_ls_weighting_details 'w=1/[\s^2^(Fo^2^)+(0.0295P)^2^+3.0506P] where P=(Fo^2^+2Fc^2^)/3'
_refine_ls_weighting_scheme calc
_refine_ls_wR_factor_gt 0.0593
_refine_ls_wR_factor_ref 0.0629
_reflns_number_gt 5198
_reflns_number_total 5847
_reflns_threshold_expression 'I > 2\s(I)'
_cod_data_source_file yz2053.cif
_cod_data_source_block 22b
_cod_database_code 2023107
_shelx_space_group_comment
;
The symmetry employed for this shelxl refinement is uniquely defined
by the following loop, which should always be used as a source of
symmetry information in preference to the above space-group names.
They are only intended as comments.
;
_shelx_estimated_absorpt_t_min 0.069
_shelx_estimated_absorpt_t_max 0.596

loop_
_space_group_symop_operation_xyz
'x, y, z'
'-x, -y, -z'

loop_
_atom_site_type_symbol
_atom_site_label
_atom_site_fract_x
_atom_site_fract_y
_atom_site_fract_z
_atom_site_U_iso_or_equiv
_atom_site_adp_type
_atom_site_calc_flag
_atom_site_occupancy
_atom_site_disorder_assembly
_atom_site_disorder_group
P P1 0.50396(13) 0.10486(11) 0.24702(6) 0.01234(17) Uani d 1 . .
Se Se1 0.37707(5) -0.06510(4) 0.30872(3) 0.01717(8) Uani d 1 . .
Br Br1 0.14096(5) 0.10400(5) 0.41193(3) 0.01896(8) Uani d 1 . .
C C1 0.7420(5) -0.0300(4) 0.1909(2) 0.0154(7) Uani d 1 . .
C C2 0.5064(6) 0.2349(5) 0.3307(3) 0.0202(8) Uani d 1 . .
H H2 0.370536 0.303427 0.351902 0.024 Uiso calc 1 . .
C C3 0.3564(6) 0.2349(4) 0.1684(3) 0.0173(7) Uani d 1 . .
H H3 0.430348 0.292376 0.134040 0.021 Uiso calc 1 . .
C C11 0.8062(6) 0.0571(5) 0.1123(3) 0.0229(9) Uani d 1 . .
H H11A 0.803491 0.157676 0.131775 0.034 Uiso calc 1 . .
H H11B 0.720630 0.079831 0.069005 0.034 Uiso calc 1 . .
H H11C 0.935429 -0.010648 0.085845 0.034 Uiso calc 1 . .
C C12 0.8846(6) -0.0773(5) 0.2559(3) 0.0212(8) Uani d 1 . .
H H12A 1.006172 -0.157871 0.229224 0.032 Uiso calc 1 . .
H H12B 0.835837 -0.121394 0.309079 0.032 Uiso calc 1 . .
H H12C 0.902346 0.017404 0.270870 0.032 Uiso calc 1 . .
C C13 0.7354(6) -0.1838(5) 0.1604(3) 0.0218(8) Uani d 1 . .
H H13A 0.634662 -0.155692 0.124430 0.033 Uiso calc 1 . .
H H13B 0.709770 -0.245346 0.211417 0.033 Uiso calc 1 . .
H H13C 0.857404 -0.248159 0.125820 0.033 Uiso calc 1 . .
C C21 0.5911(6) 0.1508(6) 0.4122(3) 0.0271(10) Uani d 1 . .
H H21A 0.729668 0.104162 0.398448 0.041 Uiso calc 1 . .
H H21B 0.546541 0.065956 0.430672 0.041 Uiso calc 1 . .
H H21C 0.551020 0.228693 0.459541 0.041 Uiso calc 1 . .
C C22 0.5960(7) 0.3499(6) 0.2896(3) 0.0273(9) Uani d 1 . .
H H22A 0.584526 0.425951 0.333887 0.041 Uiso calc 1 . .
H H22B 0.530519 0.408286 0.241327 0.041 Uiso calc 1 . .
H H22C 0.730240 0.288839 0.267432 0.041 Uiso calc 1 . .
C C31 0.3155(7) 0.1397(5) 0.1030(3) 0.0256(9) Uani d 1 . .
H H31A 0.241760 0.082244 0.134354 0.038 Uiso calc 1 . .
H H31B 0.435336 0.062881 0.072387 0.038 Uiso calc 1 . .
H H31C 0.243202 0.213235 0.060597 0.038 Uiso calc 1 . .
C C32 0.1709(6) 0.3628(5) 0.2133(3) 0.0226(9) Uani d 1 . .
H H32A 0.100581 0.431734 0.168905 0.034 Uiso calc 1 . .
H H32B 0.199553 0.427409 0.251845 0.034 Uiso calc 1 . .
H H32C 0.094104 0.310846 0.247835 0.034 Uiso calc 1 . .
Au Au1 0.000000 0.500000 0.500000 0.01431(5) Uani d 1 . .
Br Br2 -0.17342(6) 0.34529(5) 0.57133(3) 0.02321(9) Uani d 1 . .
Br Br3 0.22409(6) 0.39711(5) 0.60184(3) 0.02503(9) Uani d 1 . .
Au Au2 0.500000 0.500000 0.000000 0.01293(5) Uani d 1 . .
Br Br4 0.34937(6) 0.69967(5) 0.11370(3) 0.02330(9) Uani d 1 . .
Br Br5 0.80787(5) 0.45789(5) 0.03378(3) 0.01988(8) Uani d 1 . .

loop_
_atom_site_aniso_label
_atom_site_aniso_U_11
_atom_site_aniso_U_22
_atom_site_aniso_U_33
_atom_site_aniso_U_12
_atom_site_aniso_U_13
_atom_site_aniso_U_23
P1 0.0121(4) 0.0126(4) 0.0121(4) -0.0049(3) -0.0017(3) 0.0003(3)
Se1 0.01440(17) 0.01364(17) 0.02165(19) -0.00536(14) 0.00047(14) 0.00209(14)
Br1 0.01548(17) 0.02158(18) 0.01890(18) -0.00821(14) 0.00178(14) 0.00010(14)
C1 0.0126(16) 0.0155(17) 0.0146(17) -0.0026(14) -0.0007(13) 0.0004(13)
C2 0.0192(19) 0.0231(19) 0.0190(19) -0.0096(16) -0.0008(15) -0.0032(15)
C3 0.0183(18) 0.0143(17) 0.0166(18) -0.0031(14) -0.0052(14) 0.0024(14)
C11 0.021(2) 0.023(2) 0.020(2) -0.0072(16) 0.0031(16) 0.0031(16)
C12 0.0127(17) 0.025(2) 0.024(2) -0.0048(15) -0.0039(15) 0.0001(16)
C13 0.0193(19) 0.0181(18) 0.022(2) -0.0024(15) 0.0013(16) -0.0047(15)
C21 0.024(2) 0.047(3) 0.0137(19) -0.016(2) -0.0047(16) -0.0043(18)
C22 0.027(2) 0.029(2) 0.031(2) -0.0158(19) -0.0029(19) -0.0076(19)
C31 0.032(2) 0.0193(19) 0.022(2) -0.0027(17) -0.0143(18) -0.0022(16)
C32 0.0182(19) 0.0193(19) 0.024(2) -0.0013(15) -0.0039(16) 0.0030(16)
Au1 0.01577(10) 0.01210(9) 0.01502(10) -0.00555(7) -0.00218(7) -0.00049(7)
Br2 0.0242(2) 0.02110(19) 0.0269(2) -0.01315(16) -0.00151(16) 0.00323(16)
Br3 0.0259(2) 0.0288(2) 0.0240(2) -0.01270(17) -0.01168(17) 0.00647(16)
Au2 0.00891(9) 0.01081(9) 0.01807(10) -0.00374(7) -0.00046(7) 0.00113(7)
Br4 0.01693(18) 0.02185(19) 0.0283(2) -0.00550(15) 0.00196(16) -0.00920(16)
Br5 0.01169(16) 0.01865(18) 0.0301(2) -0.00635(14) -0.00504(15) 0.00129(15)

loop_
_atom_type_symbol
_atom_type_description
_atom_type_scat_dispersion_real
_atom_type_scat_dispersion_imag
_atom_type_scat_source
C C 0.0033 0.0016 'International Tables Vol C Tables 4.2.6.8 and 6.1.1.4'
H H 0.0000 0.0000 'International Tables Vol C Tables 4.2.6.8 and 6.1.1.4'
P P 0.1023 0.0942 'International Tables Vol C Tables 4.2.6.8 and 6.1.1.4'
Se Se -0.0929 2.2259 'International Tables Vol C Tables 4.2.6.8 and 6.1.1.4'
Br Br -0.2901 2.4595 'International Tables Vol C Tables 4.2.6.8 and 6.1.1.4'
Au Au -2.0133 8.8022 'International Tables Vol C Tables 4.2.6.8 and 6.1.1.4'

loop_
_geom_angle_atom_site_label_1
_geom_angle_atom_site_label_2
_geom_angle_atom_site_label_3
_geom_angle_site_symmetry_1
_geom_angle_site_symmetry_3
_geom_angle
_geom_angle_publ_flag
C2 P1 C3 . . 107.07(19) ?
C2 P1 C1 . . 115.23(19) ?
C3 P1 C1 . . 111.45(17) ?
C2 P1 Se1 . . 109.82(14) ?
C3 P1 Se1 . . 109.70(14) ?
C1 P1 Se1 . . 103.51(13) ?
P1 Se1 Br1 . . 99.52(3) y
Se1 Br1 Br2 . . 175.31(2) ?
C11 C1 C13 . . 109.9(3) ?
C11 C1 C12 . . 109.6(3) ?
C13 C1 C12 . . 108.2(3) ?
C11 C1 P1 . . 109.6(3) ?
C13 C1 P1 . . 110.4(3) ?
C12 C1 P1 . . 109.0(3) ?
C22 C2 C21 . . 111.9(4) ?
C22 C2 P1 . . 110.4(3) ?
C21 C2 P1 . . 116.2(3) ?
C22 C2 H2 . . 105.8 ?
C21 C2 H2 . . 105.8 ?
P1 C2 H2 . . 105.8 ?
C31 C3 C32 . . 110.4(4) ?
C31 C3 P1 . . 112.4(3) ?
C32 C3 P1 . . 112.6(3) ?
C31 C3 H3 . . 107.0 ?
C32 C3 H3 . . 107.0 ?
P1 C3 H3 . . 107.0 ?
C1 C11 H11A . . 109.5 ?
C1 C11 H11B . . 109.5 ?
H11A C11 H11B . . 109.5 ?
C1 C11 H11C . . 109.5 ?
H11A C11 H11C . . 109.5 ?
H11B C11 H11C . . 109.5 ?
C1 C12 H12A . . 109.5 ?
C1 C12 H12B . . 109.5 ?
H12A C12 H12B . . 109.5 ?
C1 C12 H12C . . 109.5 ?
H12A C12 H12C . . 109.5 ?
H12B C12 H12C . . 109.5 ?
C1 C13 H13A . . 109.5 ?
C1 C13 H13B . . 109.5 ?
H13A C13 H13B . . 109.5 ?
C1 C13 H13C . . 109.5 ?
H13A C13 H13C . . 109.5 ?
H13B C13 H13C . . 109.5 ?
C2 C21 H21A . . 109.5 ?
C2 C21 H21B . . 109.5 ?
H21A C21 H21B . . 109.5 ?
C2 C21 H21C . . 109.5 ?
H21A C21 H21C . . 109.5 ?
H21B C21 H21C . . 109.5 ?
C2 C22 H22A . . 109.5 ?
C2 C22 H22B . . 109.5 ?
H22A C22 H22B . . 109.5 ?
C2 C22 H22C . . 109.5 ?
H22A C22 H22C . . 109.5 ?
H22B C22 H22C . . 109.5 ?
C3 C31 H31A . . 109.5 ?
C3 C31 H31B . . 109.5 ?
H31A C31 H31B . . 109.5 ?
C3 C31 H31C . . 109.5 ?
H31A C31 H31C . . 109.5 ?
H31B C31 H31C . . 109.5 ?
C3 C32 H32A . . 109.5 ?
C3 C32 H32B . . 109.5 ?
H32A C32 H32B . . 109.5 ?
C3 C32 H32C . . 109.5 ?
H32A C32 H32C . . 109.5 ?
H32B C32 H32C . . 109.5 ?
Br3 Au1 Br3 . 2_566 180.0 ?
Br3 Au1 Br2 . . 90.432(15) ?
Br3 Au1 Br2 2_566 . 89.568(15) ?
Br3 Au1 Br2 . 2_566 89.568(15) ?
Br3 Au1 Br2 2_566 2_566 90.432(15) ?
Br2 Au1 Br2 . 2_566 180.000(13) ?
Au1 Br2 Br1 . . 75.542(13) ?
Br4 Au2 Br4 . 2_665 179.999(15) ?
Br4 Au2 Br5 . 2_665 89.894(14) ?
Br4 Au2 Br5 2_665 2_665 90.105(14) ?
Br4 Au2 Br5 . . 90.106(14) ?
Br4 Au2 Br5 2_665 . 89.895(14) ?
Br5 Au2 Br5 2_665 . 180.0 ?

loop_
_geom_bond_atom_site_label_1
_geom_bond_atom_site_label_2
_geom_bond_site_symmetry_2
_geom_bond_distance
_geom_bond_publ_flag
P1 C2 . 1.829(4) ?
P1 C3 . 1.841(4) ?
P1 C1 . 1.866(4) ?
P1 Se1 . 2.2453(10) y
Se1 Br1 . 2.3237(5) y
Br1 Br2 . 3.3687(6) ?
C1 C11 . 1.536(6) ?
C1 C13 . 1.539(6) ?
C1 C12 . 1.540(6) ?
C2 C22 . 1.536(6) ?
C2 C21 . 1.538(6) ?
C2 H2 . 1.0000 ?
C3 C31 . 1.533(6) ?
C3 C32 . 1.534(5) ?
C3 H3 . 1.0000 ?
C11 H11A . 0.9800 ?
C11 H11B . 0.9800 ?
C11 H11C . 0.9800 ?
C12 H12A . 0.9800 ?
C12 H12B . 0.9800 ?
C12 H12C . 0.9800 ?
C13 H13A . 0.9800 ?
C13 H13B . 0.9800 ?
C13 H13C . 0.9800 ?
C21 H21A . 0.9800 ?
C21 H21B . 0.9800 ?
C21 H21C . 0.9800 ?
C22 H22A . 0.9800 ?
C22 H22B . 0.9800 ?
C22 H22C . 0.9800 ?
C31 H31A . 0.9800 ?
C31 H31B . 0.9800 ?
C31 H31C . 0.9800 ?
C32 H32A . 0.9800 ?
C32 H32B . 0.9800 ?
C32 H32C . 0.9800 ?
Au1 Br3 . 2.4162(4) y
Au1 Br3 2_566 2.4162(4) ?
Au1 Br2 . 2.4287(4) y
Au1 Br2 2_566 2.4287(4) ?
Au2 Br4 . 2.4178(4) y
Au2 Br4 2_665 2.4179(4) ?
Au2 Br5 2_665 2.4202(4) ?
Au2 Br5 . 2.4202(4) y

loop_
_geom_hbond_atom_site_label_D
_geom_hbond_atom_site_label_H
_geom_hbond_atom_site_label_A
_geom_hbond_site_symmetry_A
_geom_hbond_distance_DH
_geom_hbond_distance_HA
_geom_hbond_distance_DA
_geom_hbond_angle_DHA
_geom_hbond_publ_flag
C13 H13B Se1 . 0.98 2.70 3.167(4) 109.4 yes
C2 H2 Br1 . 1.00 3.05 3.540(4) 111.8 yes
C3 H3 Au2 . 1.00 2.85 3.783(4) 155.1 yes
C32 H32C Br1 . 0.98 3.05 3.788(4) 133.5 yes
C21 H21C Br3 . 0.98 3.03 3.848(4) 142.2 yes
C11 H11A Br5 . 0.98 3.05 3.787(4) 132.5 yes
C2 H2 Br2 2_566 1.00 3.17 3.901(4) 131.4 yes
C22 H22A Br3 2_666 0.98 2.92 3.764(4) 144.3 yes
C12 H12B Br3 2_656 0.98 2.96 3.826(4) 148.3 yes
C13 H13B Br3 2_656 0.98 3.15 4.051(4) 152.8 yes
C12 H12A Br4 1_645 0.98 2.82 3.761(4) 160.2 yes
C13 H13A Br4 1_545 0.98 3.05 3.771(5) 131.5 yes

loop_
_geom_torsion_atom_site_label_1
_geom_torsion_atom_site_label_2
_geom_torsion_atom_site_label_3
_geom_torsion_atom_site_label_4
_geom_torsion_site_symmetry_1
_geom_torsion_site_symmetry_2
_geom_torsion_site_symmetry_3
_geom_torsion_site_symmetry_4
_geom_torsion
_geom_torsion_publ_flag
C2 P1 Se1 Br1 . . . . 37.67(15) ?
C3 P1 Se1 Br1 . . . . -79.74(13) ?
C1 P1 Se1 Br1 . . . . 161.21(13) y
C2 P1 C1 C11 . . . . -87.6(3) ?
C3 P1 C1 C11 . . . . 34.6(3) ?
Se1 P1 C1 C11 . . . . 152.5(3) ?
C2 P1 C1 C13 . . . . 151.1(3) ?
C3 P1 C1 C13 . . . . -86.7(3) ?
Se1 P1 C1 C13 . . . . 31.2(3) ?
C2 P1 C1 C12 . . . . 32.4(3) ?
C3 P1 C1 C12 . . . . 154.7(3) ?
Se1 P1 C1 C12 . . . . -87.5(3) ?
C3 P1 C2 C22 . . . . -61.9(3) ?
C1 P1 C2 C22 . . . . 62.6(3) ?
Se1 P1 C2 C22 . . . . 179.0(3) ?
C3 P1 C2 C21 . . . . 169.3(3) ?
C1 P1 C2 C21 . . . . -66.1(4) ?
Se1 P1 C2 C21 . . . . 50.2(3) ?
C2 P1 C3 C31 . . . . -170.6(3) ?
C1 P1 C3 C31 . . . . 62.5(4) ?
Se1 P1 C3 C31 . . . . -51.5(3) ?
C2 P1 C3 C32 . . . . -45.2(4) ?
C1 P1 C3 C32 . . . . -172.0(3) ?
Se1 P1 C3 C32 . . . . 74.0(3) ?
